data_7251685
loop_
_publ_author_name
'Prajapati, Jayprakash'
'Chatterjee, Sourav'

_publ_section_title
;
 2-Pyridone-assisted palladium-catalyzed regioselective arylation of
 naphthamides
;
_journal_issue 14
_journal_name_full 'RSC Advances'
_journal_page_first 12180
_journal_page_last 12185
_journal_paper_doi 10.1039/D6RA00358C
_journal_volume 16
_journal_year 2026
_chemical_formula_moiety 'C31 H19 Br F6 N2 O2, [+ solvents]'
_chemical_formula_sum 'C31 H19 Br F6 N2 O2'
_chemical_formula_weight 645.39
_chemical_name_systematic SNM_MKK_C2_125_B1
_space_group_crystal_system orthorhombic
_space_group_IT_number 61
_space_group_name_Hall '-P 2ac 2ab'
_space_group_name_H-M_alt 'P b c a'
_atom_sites_solution_hydrogens mixed
_atom_sites_solution_primary dual
_audit_creation_date 2025-07-24
_audit_creation_method
;
Olex2 1.5
(compiled 2025.07.13 svn.rb7424aed for OlexSys, GUI svn.r7311)
;
_audit_update_record
;
2025-07-25 deposited with the CCDC.	2026-02-13 downloaded from the CCDC.
;
_cell_angle_alpha 90
_cell_angle_beta 90
_cell_angle_gamma 90
_cell_formula_units_Z 8
_cell_length_a 16.923(2)
_cell_length_b 17.004(2)
_cell_length_c 19.383(2)
_cell_measurement_reflns_used 9718
_cell_measurement_temperature 118.00
_cell_measurement_theta_max 23.369
_cell_measurement_theta_min 2.421
_cell_volume 5577.6(11)
_computing_cell_refinement 'SAINT V8.40B (?, 2016)'
_computing_data_reduction 'SAINT V8.40B (?, 2016)'
_computing_molecular_graphics 'Olex2 1.5 (Dolomanov et al., 2009)'
_computing_publication_material 'Olex2 1.5 (Dolomanov et al., 2009)'
_computing_structure_refinement 'SHELXL 2019/3 (Sheldrick, 2015)'
_computing_structure_solution 'SHELXT 2018/2 (Sheldrick, 2018)'
_diffrn_ambient_temperature 118.00
_diffrn_measured_fraction_theta_full 1.000
_diffrn_measured_fraction_theta_max 0.995
_diffrn_measurement_device_type 'Bruker apex photon IV'
_diffrn_radiation_type MoK\a
_diffrn_radiation_wavelength 0.71073
_diffrn_reflns_av_R_equivalents 0.0847
_diffrn_reflns_av_unetI/netI 0.0267
_diffrn_reflns_Laue_measured_fraction_full 1.000
_diffrn_reflns_Laue_measured_fraction_max 0.995
_diffrn_reflns_limit_h_max 21
_diffrn_reflns_limit_h_min -21
_diffrn_reflns_limit_k_max 21
_diffrn_reflns_limit_k_min -21
_diffrn_reflns_limit_l_max 24
_diffrn_reflns_limit_l_min -24
_diffrn_reflns_number 163058
_diffrn_reflns_point_group_measured_fraction_full 1.000
_diffrn_reflns_point_group_measured_fraction_max 0.995
_diffrn_reflns_theta_full 25.242
_diffrn_reflns_theta_max 27.344
_diffrn_reflns_theta_min 1.997
_diffrn_source_current 1.4
_diffrn_source_power 0.07
_diffrn_source_voltage 50.0
_exptl_absorpt_coefficient_mu 1.546
_exptl_absorpt_correction_T_max 0.7455
_exptl_absorpt_correction_T_min 0.5670
_exptl_absorpt_correction_type integration
_exptl_absorpt_process_details
;
SADABS-2016/2 (Bruker,2016/2) was used for absorption correction.
wR2(int) was 0.1014 before and 0.0761 after correction.
The Ratio of minimum to maximum transmission is 0.7606.
The \l/2 correction factor is Not present.
;
_exptl_crystal_colour 'clear light colourless'
_exptl_crystal_colour_lustre clear
_exptl_crystal_colour_modifier light
_exptl_crystal_colour_primary colourless
_exptl_crystal_density_diffrn 1.537
_exptl_crystal_description block
_exptl_crystal_F_000 2592
_exptl_crystal_size_max 0.07
_exptl_crystal_size_mid 0.05
_exptl_crystal_size_min 0.012
_refine_diff_density_max 1.652
_refine_diff_density_min -0.783
_refine_diff_density_rms 0.091
_refine_ls_extinction_coef 0.0039(6)
_refine_ls_extinction_expression Fc^*^=kFc[1+0.001xFc^2^\l^3^/sin(2\q)]^-1/4^
_refine_ls_extinction_method 'SHELXL-2019/2 (Sheldrick 2019)'
_refine_ls_goodness_of_fit_ref 1.078
_refine_ls_hydrogen_treatment mixed
_refine_ls_matrix_type full
_refine_ls_number_parameters 378
_refine_ls_number_reflns 6260
_refine_ls_number_restraints 0
_refine_ls_restrained_S_all 1.078
_refine_ls_R_factor_all 0.1050
_refine_ls_R_factor_gt 0.0770
_refine_ls_shift/su_max 0.001
_refine_ls_shift/su_mean 0.000
_refine_ls_structure_factor_coef Fsqd
_refine_ls_weighting_details 'w=1/[\s^2^(Fo^2^)+(0.1247P)^2^+8.5869P] where P=(Fo^2^+2Fc^2^)/3'
_refine_ls_weighting_scheme calc
_refine_ls_wR_factor_gt 0.2191
_refine_ls_wR_factor_ref 0.2474
_reflns_Friedel_coverage 0.000
_reflns_number_gt 4328
_reflns_number_total 6260
_reflns_threshold_expression 'I > 2\s(I)'
_cod_data_source_file d6ra00358c2.cif
_cod_data_source_block mo_snm_mkk_c2_125_b_1
_cod_original_cell_volume 5577.8(12)
_cod_database_code 7251685
_shelx_shelxl_version_number 2019/3
_shelx_space_group_comment
;
The symmetry employed for this shelxl refinement is uniquely defined
by the following loop, which should always be used as a source of
symmetry information in preference to the above space-group names.
They are only intended as comments.
;
_shelx_estimated_absorpt_t_max 0.982
_shelx_estimated_absorpt_t_min 0.899
_olex2_refinement_description
;
1. Fixed Uiso
 At 1.2 times of:
  All C(H) groups, All C(H,H) groups
2. Uiso/Uaniso restraints and constraints
Uanis(C18) = Uanis(F6)
3.a Secondary CH2 refined with riding coordinates:
 C25(H25A,H25B)
3.b Aromatic/amide H refined with riding coordinates:
 C22(H22), C16(H16), C12(H12), C4(H4), C23(H23), C14(H14), C28(H28), C27(H27),
 C10(H10), C24(H24), C9(H9), C31(H31), C30(H30), C5(H5), C7(H7), C6(H6)
;
_olex2_exptl_crystal_mounting_method 'Nylone Loop'
_olex2_submission_original_sample_id SNM_MKK_C2_125_B1
_olex2_submission_special_instructions 'No special instructions were received'

loop_
_space_group_symop_operation_xyz
'x, y, z'
'-x+1/2, -y, z+1/2'
'-x, y+1/2, -z+1/2'
'x+1/2, -y+1/2, -z'
'-x, -y, -z'
'x-1/2, y, -z-1/2'
'x, -y-1/2, z-1/2'
'-x-1/2, y-1/2, z'

loop_
_atom_site_label
_atom_site_type_symbol
_atom_site_fract_x
_atom_site_fract_y
_atom_site_fract_z
_atom_site_U_iso_or_equiv
_atom_site_adp_type
_atom_site_occupancy
_atom_site_site_symmetry_order
_atom_site_calc_flag
_atom_site_refinement_flags_posn
_atom_site_refinement_flags_adp
_atom_site_refinement_flags_occupancy
_atom_site_disorder_assembly
_atom_site_disorder_group
Br1 Br 0.23933(5) 0.72138(4) 0.18890(3) 0.0856(3) Uani 1 1 d . . . . .
O2 O 0.42898(14) 0.56153(15) 0.48279(14) 0.0426(6) Uani 1 1 d . . . . .
O1 O 0.31487(16) 0.30748(16) 0.53458(16) 0.0503(7) Uani 1 1 d . . . . .
N2 N 0.31288(18) 0.60974(17) 0.52505(15) 0.0394(7) Uani 1 1 d . . . . .
N1 N 0.39670(18) 0.41317(17) 0.52396(16) 0.0381(7) Uani 1 1 d . . . . .
C21 C 0.3664(2) 0.5495(2) 0.51334(18) 0.0362(7) Uani 1 1 d . . . . .
C19 C 0.3781(2) 0.3363(2) 0.51678(18) 0.0379(7) Uani 1 1 d . . . . .
C20 C 0.3426(2) 0.4734(2) 0.53971(19) 0.0387(8) Uani 1 1 d . . . . .
C2 C 0.4395(2) 0.2855(2) 0.4822(2) 0.0401(8) Uani 1 1 d . . . . .
C11 C 0.4359(2) 0.3711(2) 0.37620(19) 0.0447(8) Uani 1 1 d . . . . .
C1 C 0.4640(2) 0.3014(2) 0.4156(2) 0.0449(8) Uani 1 1 d . . . . .
C3 C 0.4664(2) 0.2165(2) 0.5177(2) 0.0454(9) Uani 1 1 d . . . . .
C25 C 0.3314(2) 0.6874(2) 0.4953(2) 0.0432(8) Uani 1 1 d . . . . .
H25A H 0.388890 0.697226 0.499576 0.052 Uiso 1 1 calc R U . . .
H25B H 0.303509 0.728570 0.522013 0.052 Uiso 1 1 calc R U . . .
C26 C 0.3080(2) 0.6936(2) 0.4207(2) 0.0403(8) Uani 1 1 d . . . . .
F5 F 0.2272(3) 0.5194(2) 0.2772(4) 0.135(2) Uani 1 1 d . . . . .
C22 C 0.2432(2) 0.5992(2) 0.5600(2) 0.0498(10) Uani 1 1 d . . . . .
H22 H 0.208911 0.642682 0.566853 0.060 Uiso 1 1 calc R U . . .
C16 C 0.4885(2) 0.4243(3) 0.3472(2) 0.0515(10) Uani 1 1 d . . . . .
H16 H 0.543740 0.415762 0.351878 0.062 Uiso 1 1 calc R U . . .
C12 C 0.3553(2) 0.3839(2) 0.3669(2) 0.0510(10) Uani 1 1 d . . . . .
H12 H 0.317975 0.348235 0.386004 0.061 Uiso 1 1 calc R U . . .
C4 C 0.4450(3) 0.1995(3) 0.5866(3) 0.0548(10) Uani 1 1 d . . . . .
H4 H 0.410876 0.234257 0.610766 0.066 Uiso 1 1 calc R U . . .
C23 C 0.2228(3) 0.5284(3) 0.5847(3) 0.0599(12) Uani 1 1 d . . . . .
H23 H 0.174593 0.522129 0.609190 0.072 Uiso 1 1 calc R U . . .
C14 C 0.3826(3) 0.5022(3) 0.3023(2) 0.0563(10) Uani 1 1 d . . . . .
H14 H 0.364602 0.546916 0.277433 0.068 Uiso 1 1 calc R U . . .
C13 C 0.3292(3) 0.4493(3) 0.3295(2) 0.0550(10) Uani 1 1 d . . . . .
C8 C 0.5191(3) 0.1647(2) 0.4827(3) 0.0560(11) Uani 1 1 d . . . . .
C28 C 0.2098(3) 0.6909(3) 0.3309(2) 0.0560(10) Uani 1 1 d . . . . .
H28 H 0.156750 0.682793 0.316573 0.067 Uiso 1 1 calc R U . . .
C27 C 0.2304(2) 0.6826(2) 0.3993(2) 0.0484(9) Uani 1 1 d . . . . .
H27 H 0.191078 0.669170 0.432281 0.058 Uiso 1 1 calc R U . . .
C10 C 0.5167(3) 0.2491(3) 0.3824(2) 0.0581(11) Uani 1 1 d . . . . .
H10 H 0.534370 0.260233 0.336950 0.070 Uiso 1 1 calc R U . . .
C15 C 0.4619(3) 0.4895(3) 0.3117(2) 0.0535(10) Uani 1 1 d . . . . .
C24 C 0.2728(3) 0.4636(3) 0.5742(2) 0.0532(10) Uani 1 1 d . . . . .
H24 H 0.258150 0.413201 0.591073 0.064 Uiso 1 1 calc R U . . .
C29 C 0.2664(3) 0.7108(2) 0.2839(3) 0.0549(11) Uani 1 1 d . . . . .
C9 C 0.5425(3) 0.1826(3) 0.4153(3) 0.0629(12) Uani 1 1 d . . . . .
H9 H 0.577207 0.147855 0.391699 0.076 Uiso 1 1 calc R U . . .
C31 C 0.3635(3) 0.7134(3) 0.3719(3) 0.0615(12) Uani 1 1 d . . . . .
H31 H 0.416827 0.720951 0.385587 0.074 Uiso 1 1 calc R U . . .
C30 C 0.3432(3) 0.7225(3) 0.3035(3) 0.0693(14) Uani 1 1 d . . . . .
H30 H 0.382024 0.736733 0.270371 0.083 Uiso 1 1 calc R U . . .
C5 C 0.4733(3) 0.1332(3) 0.6189(3) 0.0692(14) Uani 1 1 d . . . . .
H5 H 0.457987 0.122128 0.665003 0.083 Uiso 1 1 calc R U . . .
C7 C 0.5469(3) 0.0971(3) 0.5185(4) 0.0768(17) Uani 1 1 d . . . . .
H7 H 0.581878 0.061772 0.495988 0.092 Uiso 1 1 calc R U . . .
F3 F 0.5186(4) 0.6138(4) 0.3131(4) 0.179(3) Uani 1 1 d . . . . .
C17 C 0.5193(3) 0.5470(4) 0.2820(3) 0.0766(16) Uani 1 1 d . . . . .
F2 F 0.5913(3) 0.5301(5) 0.2910(5) 0.246(5) Uani 1 1 d . . . . .
C6 C 0.5242(3) 0.0823(3) 0.5843(4) 0.0795(17) Uani 1 1 d . . . . .
H6 H 0.543215 0.036588 0.607156 0.095 Uiso 1 1 calc R U . . .
F1 F 0.5095(6) 0.5626(5) 0.2218(3) 0.244(5) Uani 1 1 d . . . . .
C18 C 0.2427(4) 0.4592(7) 0.3190(7) 0.1347(18) Uani 1 1 d . . . . .
F6 F 0.2100(2) 0.4906(3) 0.3759(3) 0.1347(18) Uani 1 1 d . . . . .
H1 H 0.443(3) 0.429(2) 0.511(2) 0.034(10) Uiso 1 1 d . . . . .
F4 F 0.2053(3) 0.4012(2) 0.3040(5) 0.216(5) Uani 1 1 d . . . . .

loop_
_atom_site_aniso_label
_atom_site_aniso_U_11
_atom_site_aniso_U_22
_atom_site_aniso_U_33
_atom_site_aniso_U_23
_atom_site_aniso_U_13
_atom_site_aniso_U_12
Br1 0.1251(6) 0.0806(5) 0.0510(4) 0.0023(2) -0.0216(3) 0.0044(3)
O2 0.0337(12) 0.0395(13) 0.0544(15) 0.0005(11) 0.0049(11) 0.0035(10)
O1 0.0419(14) 0.0454(15) 0.0636(18) -0.0011(13) 0.0044(12) -0.0083(12)
N2 0.0397(15) 0.0362(15) 0.0424(16) -0.0041(12) -0.0006(12) 0.0091(12)
N1 0.0334(15) 0.0330(15) 0.0480(17) -0.0009(12) 0.0031(12) 0.0024(12)
C21 0.0343(17) 0.0346(17) 0.0396(17) -0.0052(13) -0.0063(13) 0.0048(13)
C19 0.0367(17) 0.0349(17) 0.0421(18) 0.0009(14) -0.0021(14) -0.0016(14)
C20 0.0363(17) 0.0394(18) 0.0403(18) 0.0002(14) 0.0028(14) 0.0054(14)
C2 0.0359(17) 0.0329(17) 0.052(2) -0.0065(14) -0.0049(15) 0.0014(13)
C11 0.047(2) 0.047(2) 0.0400(18) -0.0090(16) -0.0012(16) 0.0036(17)
C1 0.0419(19) 0.0423(19) 0.050(2) -0.0108(16) -0.0061(16) 0.0063(16)
C3 0.0388(18) 0.0334(18) 0.064(3) -0.0011(16) -0.0123(17) -0.0028(14)
C25 0.0438(19) 0.0343(18) 0.051(2) -0.0058(15) -0.0079(16) 0.0058(15)
C26 0.0412(18) 0.0283(15) 0.051(2) -0.0027(14) -0.0052(16) 0.0055(14)
F5 0.088(3) 0.084(3) 0.232(6) 0.050(3) -0.062(3) 0.013(2)
C22 0.048(2) 0.048(2) 0.053(2) -0.0095(18) 0.0082(17) 0.0132(17)
C16 0.046(2) 0.067(3) 0.041(2) -0.0022(18) 0.0026(16) 0.0068(19)
C12 0.048(2) 0.040(2) 0.065(3) -0.0080(18) -0.0045(19) 0.0024(17)
C4 0.046(2) 0.048(2) 0.070(3) 0.013(2) -0.010(2) -0.0071(18)
C23 0.053(2) 0.066(3) 0.061(3) 0.002(2) 0.025(2) 0.012(2)
C14 0.066(3) 0.054(2) 0.050(2) 0.0024(19) -0.008(2) 0.007(2)
C13 0.052(2) 0.048(2) 0.065(3) -0.005(2) -0.014(2) 0.0084(19)
C8 0.051(2) 0.038(2) 0.079(3) -0.0108(19) -0.018(2) 0.0041(17)
C28 0.052(2) 0.058(3) 0.058(2) -0.008(2) -0.015(2) 0.005(2)
C27 0.0394(19) 0.050(2) 0.055(2) -0.0016(18) -0.0033(16) 0.0017(16)
C10 0.060(3) 0.061(3) 0.054(2) -0.015(2) -0.002(2) 0.016(2)
C15 0.056(2) 0.065(3) 0.039(2) 0.0024(18) 0.0066(17) 0.004(2)
C24 0.053(2) 0.049(2) 0.057(3) 0.0054(19) 0.0185(19) 0.0046(18)
C29 0.076(3) 0.039(2) 0.049(2) -0.0026(17) -0.011(2) 0.0034(19)
C9 0.060(3) 0.054(2) 0.075(3) -0.026(2) -0.012(2) 0.022(2)
C31 0.049(2) 0.076(3) 0.060(3) -0.002(2) -0.001(2) -0.012(2)
C30 0.068(3) 0.082(4) 0.058(3) 0.006(2) 0.003(2) -0.012(3)
C5 0.058(3) 0.056(3) 0.093(4) 0.029(3) -0.022(3) -0.013(2)
C7 0.067(3) 0.041(2) 0.123(5) -0.007(3) -0.027(3) 0.013(2)
F3 0.171(5) 0.136(4) 0.229(7) -0.046(4) 0.104(5) -0.091(4)
C17 0.073(3) 0.088(4) 0.069(3) 0.026(3) 0.027(3) 0.011(3)
F2 0.099(4) 0.240(8) 0.399(12) 0.216(9) 0.107(6) 0.034(4)
C6 0.072(3) 0.048(3) 0.119(5) 0.021(3) -0.027(3) 0.001(2)
F1 0.341(10) 0.311(10) 0.080(3) 0.087(5) -0.041(5) -0.221(9)
C18 0.0578(19) 0.136(4) 0.210(6) 0.002(3) 0.003(2) 0.019(2)
F6 0.0578(19) 0.136(4) 0.210(6) 0.002(3) 0.003(2) 0.019(2)
F4 0.076(3) 0.059(2) 0.514(13) -0.035(4) -0.125(5) -0.0039(19)

loop_
_atom_type_symbol
_atom_type_description
_atom_type_scat_dispersion_real
_atom_type_scat_dispersion_imag
_atom_type_scat_source
C C 0.0033 0.0016 'International Tables Vol C Tables 4.2.6.8 and 6.1.1.4'
H H 0.0000 0.0000 'International Tables Vol C Tables 4.2.6.8 and 6.1.1.4'
Br Br -0.2901 2.4595 'International Tables Vol C Tables 4.2.6.8 and 6.1.1.4'
F F 0.0171 0.0103 'International Tables Vol C Tables 4.2.6.8 and 6.1.1.4'
N N 0.0061 0.0033 'International Tables Vol C Tables 4.2.6.8 and 6.1.1.4'
O O 0.0106 0.0060 'International Tables Vol C Tables 4.2.6.8 and 6.1.1.4'

loop_
_geom_angle_atom_site_label_1
_geom_angle_atom_site_label_2
_geom_angle_atom_site_label_3
_geom_angle
_geom_angle_site_symmetry_1
_geom_angle_site_symmetry_3
_geom_angle_publ_flag
C21 N2 C25 117.3(3) . . ?
C22 N2 C21 123.0(3) . . ?
C22 N2 C25 119.6(3) . . ?
C19 N1 C20 125.1(3) . . ?
C19 N1 H1 119(3) . . ?
C20 N1 H1 115(3) . . ?
O2 C21 N2 121.2(3) . . ?
O2 C21 C20 123.9(3) . . ?
N2 C21 C20 114.9(3) . . ?
O1 C19 N1 124.1(3) . . ?
O1 C19 C2 119.9(3) . . ?
N1 C19 C2 116.0(3) . . ?
N1 C20 C21 113.2(3) . . ?
C24 C20 N1 125.4(3) . . ?
C24 C20 C21 121.4(3) . . ?
C1 C2 C19 120.6(3) . . ?
C1 C2 C3 120.8(3) . . ?
C3 C2 C19 118.3(3) . . ?
C16 C11 C1 121.5(4) . . ?
C16 C11 C12 118.3(4) . . ?
C12 C11 C1 120.3(4) . . ?
C2 C1 C11 122.6(3) . . ?
C2 C1 C10 119.4(4) . . ?
C10 C1 C11 118.0(4) . . ?
C4 C3 C2 122.5(4) . . ?
C4 C3 C8 118.9(4) . . ?
C8 C3 C2 118.5(4) . . ?
N2 C25 H25A 109.1 . . ?
N2 C25 H25B 109.1 . . ?
N2 C25 C26 112.4(3) . . ?
H25A C25 H25B 107.8 . . ?
C26 C25 H25A 109.1 . . ?
C26 C25 H25B 109.1 . . ?
C27 C26 C25 121.8(4) . . ?
C31 C26 C25 119.9(4) . . ?
C31 C26 C27 118.3(4) . . ?
N2 C22 H22 119.5 . . ?
C23 C22 N2 121.1(4) . . ?
C23 C22 H22 119.5 . . ?
C11 C16 H16 119.5 . . ?
C15 C16 C11 121.0(4) . . ?
C15 C16 H16 119.5 . . ?
C11 C12 H12 120.0 . . ?
C11 C12 C13 120.0(4) . . ?
C13 C12 H12 120.0 . . ?
C3 C4 H4 119.7 . . ?
C5 C4 C3 120.6(5) . . ?
C5 C4 H4 119.7 . . ?
C22 C23 H23 120.1 . . ?
C22 C23 C24 119.9(4) . . ?
C24 C23 H23 120.1 . . ?
C13 C14 H14 120.4 . . ?
C15 C14 H14 120.4 . . ?
C15 C14 C13 119.1(4) . . ?
C12 C13 C18 118.1(6) . . ?
C14 C13 C12 120.7(4) . . ?
C14 C13 C18 121.2(6) . . ?
C9 C8 C3 119.1(4) . . ?
C9 C8 C7 122.5(5) . . ?
C7 C8 C3 118.3(5) . . ?
C27 C28 H28 120.3 . . ?
C29 C28 H28 120.3 . . ?
C29 C28 C27 119.4(4) . . ?
C26 C27 H27 119.6 . . ?
C28 C27 C26 120.7(4) . . ?
C28 C27 H27 119.6 . . ?
C1 C10 H10 119.7 . . ?
C9 C10 C1 120.7(5) . . ?
C9 C10 H10 119.7 . . ?
C16 C15 C17 120.3(4) . . ?
C14 C15 C16 120.8(4) . . ?
C14 C15 C17 118.9(4) . . ?
C20 C24 C23 119.7(4) . . ?
C20 C24 H24 120.2 . . ?
C23 C24 H24 120.2 . . ?
C28 C29 Br1 120.0(4) . . ?
C28 C29 C30 121.1(5) . . ?
C30 C29 Br1 118.8(4) . . ?
C8 C9 H9 119.2 . . ?
C10 C9 C8 121.6(4) . . ?
C10 C9 H9 119.2 . . ?
C26 C31 H31 119.4 . . ?
C26 C31 C30 121.3(4) . . ?
C30 C31 H31 119.4 . . ?
C29 C30 C31 119.2(5) . . ?
C29 C30 H30 120.4 . . ?
C31 C30 H30 120.4 . . ?
C4 C5 H5 119.8 . . ?
C4 C5 C6 120.4(5) . . ?
C6 C5 H5 119.8 . . ?
C8 C7 H7 119.5 . . ?
C6 C7 C8 121.0(5) . . ?
C6 C7 H7 119.5 . . ?
F3 C17 C15 113.0(5) . . ?
F2 C17 C15 115.2(5) . . ?
F2 C17 F3 98.4(8) . . ?
F1 C17 C15 115.2(6) . . ?
F1 C17 F3 104.9(7) . . ?
F1 C17 F2 108.5(7) . . ?
C5 C6 H6 119.6 . . ?
C7 C6 C5 120.8(5) . . ?
C7 C6 H6 119.6 . . ?
F5 C18 C13 111.4(8) . . ?
F5 C18 F6 96.5(8) . . ?
F6 C18 C13 109.7(9) . . ?
F4 C18 F5 112.3(9) . . ?
F4 C18 C13 117.1(8) . . ?
F4 C18 F6 107.8(9) . . ?

loop_
_geom_bond_atom_site_label_1
_geom_bond_atom_site_label_2
_geom_bond_distance
_geom_bond_site_symmetry_2
_geom_bond_publ_flag
Br1 C29 1.906(5) . ?
O2 C21 1.231(4) . ?
O1 C19 1.226(4) . ?
N2 C21 1.386(4) . ?
N2 C25 1.475(5) . ?
N2 C22 1.372(5) . ?
N1 C19 1.352(5) . ?
N1 C20 1.407(4) . ?
N1 H1 0.87(4) . ?
C21 C20 1.447(5) . ?
C19 C2 1.507(5) . ?
C20 C24 1.369(5) . ?
C2 C1 1.384(6) . ?
C2 C3 1.435(5) . ?
C11 C1 1.487(6) . ?
C11 C16 1.389(6) . ?
C11 C12 1.394(6) . ?
C1 C10 1.414(6) . ?
C3 C4 1.413(7) . ?
C3 C8 1.425(6) . ?
C25 H25A 0.9900 . ?
C25 H25B 0.9900 . ?
C25 C26 1.505(5) . ?
C26 C27 1.389(5) . ?
C26 C31 1.375(6) . ?
F5 C18 1.331(12) . ?
C22 H22 0.9500 . ?
C22 C23 1.340(6) . ?
C16 H16 0.9500 . ?
C16 C15 1.380(6) . ?
C12 H12 0.9500 . ?
C12 C13 1.399(6) . ?
C4 H4 0.9500 . ?
C4 C5 1.376(6) . ?
C23 H23 0.9500 . ?
C23 C24 1.403(6) . ?
C14 H14 0.9500 . ?
C14 C13 1.379(7) . ?
C14 C15 1.372(7) . ?
C13 C18 1.488(9) . ?
C8 C9 1.400(7) . ?
C8 C7 1.423(7) . ?
C28 H28 0.9500 . ?
C28 C27 1.379(6) . ?
C28 C29 1.364(7) . ?
C27 H27 0.9500 . ?
C10 H10 0.9500 . ?
C10 C9 1.369(7) . ?
C15 C17 1.495(7) . ?
C24 H24 0.9500 . ?
C29 C30 1.369(8) . ?
C9 H9 0.9500 . ?
C31 H31 0.9500 . ?
C31 C30 1.378(7) . ?
C30 H30 0.9500 . ?
C5 H5 0.9500 . ?
C5 C6 1.394(9) . ?
C7 H7 0.9500 . ?
C7 C6 1.355(9) . ?
F3 C17 1.285(8) . ?
C17 F2 1.263(8) . ?
C17 F1 1.208(8) . ?
C6 H6 0.9500 . ?
C18 F6 1.344(13) . ?
C18 F4 1.208(12) . ?

loop_
_geom_torsion_atom_site_label_1
_geom_torsion_atom_site_label_2
_geom_torsion_atom_site_label_3
_geom_torsion_atom_site_label_4
_geom_torsion
_geom_torsion_site_symmetry_1
_geom_torsion_site_symmetry_2
_geom_torsion_site_symmetry_3
_geom_torsion_site_symmetry_4
_geom_torsion_publ_flag
Br1 C29 C30 C31 -178.7(4) . . . . ?
O2 C21 C20 N1 -3.0(5) . . . . ?
O2 C21 C20 C24 179.0(4) . . . . ?
O1 C19 C2 C1 117.9(4) . . . . ?
O1 C19 C2 C3 -56.5(5) . . . . ?
N2 C21 C20 N1 177.2(3) . . . . ?
N2 C21 C20 C24 -0.8(5) . . . . ?
N2 C25 C26 C27 58.8(4) . . . . ?
N2 C25 C26 C31 -123.6(4) . . . . ?
N2 C22 C23 C24 -0.6(8) . . . . ?
N1 C19 C2 C1 -60.0(5) . . . . ?
N1 C19 C2 C3 125.6(4) . . . . ?
N1 C20 C24 C23 -177.9(4) . . . . ?
C21 N2 C25 C26 82.4(4) . . . . ?
C21 N2 C22 C23 -0.5(6) . . . . ?
C21 C20 C24 C23 -0.2(7) . . . . ?
C19 N1 C20 C21 -152.3(3) . . . . ?
C19 N1 C20 C24 25.6(6) . . . . ?
C19 C2 C1 C11 4.0(5) . . . . ?
C19 C2 C1 C10 -174.8(4) . . . . ?
C19 C2 C3 C4 -8.0(5) . . . . ?
C19 C2 C3 C8 174.6(3) . . . . ?
C20 N1 C19 O1 -13.1(6) . . . . ?
C20 N1 C19 C2 164.7(3) . . . . ?
C2 C1 C10 C9 1.0(6) . . . . ?
C2 C3 C4 C5 -178.9(4) . . . . ?
C2 C3 C8 C9 -0.3(6) . . . . ?
C2 C3 C8 C7 178.8(4) . . . . ?
C11 C1 C10 C9 -177.8(4) . . . . ?
C11 C16 C15 C14 -1.9(7) . . . . ?
C11 C16 C15 C17 178.8(5) . . . . ?
C11 C12 C13 C14 -1.0(7) . . . . ?
C11 C12 C13 C18 178.1(6) . . . . ?
C1 C2 C3 C4 177.7(4) . . . . ?
C1 C2 C3 C8 0.2(5) . . . . ?
C1 C11 C16 C15 -178.9(4) . . . . ?
C1 C11 C12 C13 -179.6(4) . . . . ?
C1 C10 C9 C8 -1.1(7) . . . . ?
C3 C2 C1 C11 178.3(3) . . . . ?
C3 C2 C1 C10 -0.5(6) . . . . ?
C3 C4 C5 C6 0.8(7) . . . . ?
C3 C8 C9 C10 0.7(7) . . . . ?
C3 C8 C7 C6 -0.3(7) . . . . ?
C25 N2 C21 O2 4.1(5) . . . . ?
C25 N2 C21 C20 -176.1(3) . . . . ?
C25 N2 C22 C23 176.7(4) . . . . ?
C25 C26 C27 C28 178.0(4) . . . . ?
C25 C26 C31 C30 -177.4(4) . . . . ?
C26 C31 C30 C29 -0.6(8) . . . . ?
C22 N2 C21 O2 -178.7(4) . . . . ?
C22 N2 C21 C20 1.2(5) . . . . ?
C22 N2 C25 C26 -95.0(4) . . . . ?
C22 C23 C24 C20 0.9(8) . . . . ?
C16 C11 C1 C2 125.4(4) . . . . ?
C16 C11 C1 C10 -55.8(5) . . . . ?
C16 C11 C12 C13 -0.3(6) . . . . ?
C16 C15 C17 F3 -110.8(7) . . . . ?
C16 C15 C17 F2 1.2(10) . . . . ?
C16 C15 C17 F1 128.7(8) . . . . ?
C12 C11 C1 C2 -55.3(5) . . . . ?
C12 C11 C1 C10 123.5(4) . . . . ?
C12 C11 C16 C15 1.8(6) . . . . ?
C12 C13 C18 F5 -174.1(7) . . . . ?
C12 C13 C18 F6 80.3(9) . . . . ?
C12 C13 C18 F4 -43.0(14) . . . . ?
C4 C3 C8 C9 -177.8(4) . . . . ?
C4 C3 C8 C7 1.2(6) . . . . ?
C4 C5 C6 C7 0.1(8) . . . . ?
C14 C13 C18 F5 4.9(12) . . . . ?
C14 C13 C18 F6 -100.6(9) . . . . ?
C14 C13 C18 F4 136.1(10) . . . . ?
C14 C15 C17 F3 70.0(8) . . . . ?
C14 C15 C17 F2 -178.0(8) . . . . ?
C14 C15 C17 F1 -50.6(9) . . . . ?
C13 C14 C15 C16 0.6(7) . . . . ?
C13 C14 C15 C17 179.9(5) . . . . ?
C8 C3 C4 C5 -1.5(6) . . . . ?
C8 C7 C6 C5 -0.4(8) . . . . ?
C28 C29 C30 C31 0.4(8) . . . . ?
C27 C26 C31 C30 0.2(7) . . . . ?
C27 C28 C29 Br1 179.3(3) . . . . ?
C27 C28 C29 C30 0.2(7) . . . . ?
C15 C14 C13 C12 0.8(7) . . . . ?
C15 C14 C13 C18 -178.2(7) . . . . ?
C29 C28 C27 C26 -0.6(7) . . . . ?
C9 C8 C7 C6 178.7(5) . . . . ?
C31 C26 C27 C28 0.4(6) . . . . ?
C7 C8 C9 C10 -178.2(5) . . . . ?
